data_7117647
loop_
_publ_author_name
'C.-Y. Lin'
'J. C. Fettinger'
'N. F. Chilton'
'A. Formanuik'
'F. Grandjean'
'G. J. Long'
'P. P. Power'

_publ_section_title
;
 Salts of the two-coordinate homoleptic manganese(I) dialkyl anion
 [Mn{C(SiMe3)3}2]^-^ with quenched orbital magnetism
;
_journal_name_full Chem.Commun.
_journal_page_first 13275
_journal_paper_doi 10.1039/C5cc05166E
_journal_volume 51
_journal_year 2015
_chemical_formula_moiety 'C20 H40 K O10, C20 H54 Mn Si6'
_chemical_formula_sum 'C40 H94 K Mn O10 Si6'
_chemical_formula_weight 997.73
_space_group_crystal_system monoclinic
_space_group_IT_number 15
_space_group_name_Hall '-I 2ya'
_space_group_name_H-M_alt 'I 1 2/a 1'
_symmetry_space_group_name_Hall '-I 2ya'
_symmetry_space_group_name_H-M 'I 1 2/a 1'
_atom_sites_solution_hydrogens geom
_audit_creation_method SHELXL-2014/6
_audit_update_record
;
2014-11-07 deposited with the CCDC.
2015-07-06 downloaded from the CCDC.
;
_cell_angle_alpha 90
_cell_angle_beta 90.8210(10)
_cell_angle_gamma 90
_cell_formula_units_Z 4
_cell_length_a 18.4983(10)
_cell_length_b 14.4287(8)
_cell_length_c 21.2812(11)
_cell_measurement_reflns_used 9919
_cell_measurement_temperature 90(2)
_cell_measurement_theta_max 30.55
_cell_measurement_theta_min 2.80
_cell_volume 5679.5(5)
_computing_cell_refinement 'SAINT (8.34a) (Bruker, 2013)'
_computing_data_collection 'Apex2 (2013.10-2) (Bruker, 2013)'
_computing_data_reduction 'SAINT (8.34a) (Bruker, 2013)'
_computing_molecular_graphics 'Bruker SHELXTL'
_computing_publication_material 'Bruker SHELXTL'
_computing_structure_refinement 'SHELXL-2014/6 (Sheldrick, 2014)'
_computing_structure_solution 'SHELXT (Sheldrick, 2013)'
_diffrn_ambient_temperature 90(2)
_diffrn_measured_fraction_theta_full 1.000
_diffrn_measured_fraction_theta_max 1.000
_diffrn_measurement_device_type 'Bruker APEX-II CCD'
_diffrn_measurement_method '\f and \w scans'
_diffrn_radiation_type MoK\a
_diffrn_radiation_wavelength 0.71073
_diffrn_reflns_av_R_equivalents 0.0242
_diffrn_reflns_av_unetI/netI 0.0201
_diffrn_reflns_laue_measured_fraction_full 1.000
_diffrn_reflns_laue_measured_fraction_max 1.000
_diffrn_reflns_limit_h_max 26
_diffrn_reflns_limit_h_min -26
_diffrn_reflns_limit_k_max 20
_diffrn_reflns_limit_k_min -20
_diffrn_reflns_limit_l_max 29
_diffrn_reflns_limit_l_min -29
_diffrn_reflns_number 31846
_diffrn_reflns_point_group_measured_fraction_full 1.000
_diffrn_reflns_point_group_measured_fraction_max 1.000
_diffrn_reflns_theta_full 25.242
_diffrn_reflns_theta_max 29.998
_diffrn_reflns_theta_min 1.705
_exptl_absorpt_coefficient_mu 0.477
_exptl_absorpt_correction_T_max 0.9208
_exptl_absorpt_correction_T_min 0.8081
_exptl_absorpt_correction_type multi-scan
_exptl_absorpt_process_details 'SADABS 2014/2 (Sheldrick, 2014)'
_exptl_crystal_colour Violet
_exptl_crystal_density_diffrn 1.167
_exptl_crystal_description Block
_exptl_crystal_F_000 2168
_exptl_crystal_size_max 0.317
_exptl_crystal_size_mid 0.244
_exptl_crystal_size_min 0.136
_refine_diff_density_max 0.802
_refine_diff_density_min -0.348
_refine_diff_density_rms 0.053
_refine_ls_extinction_coef .
_refine_ls_extinction_method none
_refine_ls_goodness_of_fit_ref 1.040
_refine_ls_hydrogen_treatment refU
_refine_ls_matrix_type full
_refine_ls_number_parameters 320
_refine_ls_number_reflns 8283
_refine_ls_number_restraints 0
_refine_ls_restrained_S_all 1.040
_refine_ls_R_factor_all 0.0351
_refine_ls_R_factor_gt 0.0284
_refine_ls_shift/su_max 0.001
_refine_ls_shift/su_mean 0.000
_refine_ls_structure_factor_coef Fsqd
_refine_ls_weighting_details 'w=1/[\s^2^(Fo^2^)+(0.0386P)^2^+3.0362P] where P=(Fo^2^+2Fc^2^)/3'
_refine_ls_weighting_scheme calc
_refine_ls_wR_factor_gt 0.0713
_refine_ls_wR_factor_ref 0.0751
_reflns_Friedel_coverage 0.000
_reflns_friedel_fraction_full .
_reflns_friedel_fraction_max .
_reflns_number_gt 7160
_reflns_number_total 8283
_reflns_threshold_expression 'I > 2\s(I)'
_cod_data_source_file c5cc05166e2.cif
_cod_data_source_block CYL090FMI
_cod_database_code 7117647
_shelx_space_group_comment
; 
The symmetry employed for this shelxl refinement is uniquely defined 
by the following loop, which should always be used as a source of 
symmetry information in preference to the above space-group names. 
They are only intended as comments. 
;
_shelx_estimated_absorpt_t_min 0.863
_shelx_estimated_absorpt_t_max 0.938
_shelxl_version_number 2014/6

loop_
_space_group_symop_operation_xyz
'x, y, z'
'-x+1/2, y, -z'
'x+1/2, y+1/2, z+1/2'
'-x+1, y+1/2, -z+1/2'
'-x, -y, -z'
'x-1/2, -y, z'
'-x+1/2, -y+1/2, -z+1/2'
'x, -y+1/2, z+1/2'

loop_
_atom_site_label
_atom_site_type_symbol
_atom_site_fract_x
_atom_site_fract_y
_atom_site_fract_z
_atom_site_U_iso_or_equiv
_atom_site_adp_type
_atom_site_occupancy
_atom_site_site_symmetry_order
_atom_site_calc_flag
_atom_site_refinement_flags_posn
_atom_site_refinement_flags_adp
_atom_site_refinement_flags_occupancy
_atom_site_disorder_assembly
_atom_site_disorder_group
Mn1 Mn 0.2500 0.7500 0.2500 0.01491(5) Uani 1 2 d S . P . .
Si1 Si 0.33529(2) 0.73349(2) 0.38038(2) 0.01910(7) Uani 1 1 d . . . . .
Si2 Si 0.39398(2) 0.86824(2) 0.28090(2) 0.01409(6) Uani 1 1 d . . . . .
Si3 Si 0.40391(2) 0.65598(2) 0.25872(2) 0.01668(6) Uani 1 1 d . . . . .
C1 C 0.35278(5) 0.75255(6) 0.29546(5) 0.01419(18) Uani 1 1 d . . . . .
C2 C 0.41724(7) 0.69005(10) 0.42649(6) 0.0293(3) Uani 1 1 d . . . . .
H2A H 0.4321 0.6297 0.4099 0.049(5) Uiso 1 1 calc R . . . .
H2B H 0.4048 0.6836 0.4709 0.041(4) Uiso 1 1 calc R . . . .
H2C H 0.4570 0.7344 0.4224 0.038(4) Uiso 1 1 calc R . . . .
C3 C 0.26088(7) 0.64779(10) 0.39749(6) 0.0303(3) Uani 1 1 d . . . . .
H3A H 0.2144 0.6732 0.3830 0.042(5) Uiso 1 1 calc R . . . .
H3B H 0.2593 0.6363 0.4428 0.050(5) Uiso 1 1 calc R . . . .
H3C H 0.2704 0.5895 0.3755 0.054(5) Uiso 1 1 calc R . . . .
C4 C 0.30728(7) 0.84086(10) 0.42447(6) 0.0289(3) Uani 1 1 d . . . . .
H4A H 0.3429 0.8901 0.4178 0.039(4) Uiso 1 1 calc R . . . .
H4B H 0.3047 0.8268 0.4694 0.047(5) Uiso 1 1 calc R . . . .
H4C H 0.2598 0.8614 0.4090 0.046(5) Uiso 1 1 calc R . . . .
C5 C 0.47252(6) 0.89759(8) 0.33582(5) 0.0215(2) Uani 1 1 d . . . . .
H5A H 0.4562 0.8958 0.3794 0.034(4) Uiso 1 1 calc R . . . .
H5B H 0.4905 0.9598 0.3261 0.037(4) Uiso 1 1 calc R . . . .
H5C H 0.5114 0.8524 0.3302 0.041(4) Uiso 1 1 calc R . . . .
C6 C 0.32934(6) 0.96901(7) 0.28730(6) 0.0230(2) Uani 1 1 d . . . . .
H6A H 0.2956 0.9684 0.2514 0.041(4) Uiso 1 1 calc R . . . .
H6B H 0.3566 1.0272 0.2875 0.040(4) Uiso 1 1 calc R . . . .
H6C H 0.3022 0.9637 0.3264 0.060(6) Uiso 1 1 calc R . . . .
C7 C 0.43401(6) 0.88180(8) 0.20039(5) 0.0206(2) Uani 1 1 d . . . . .
H7A H 0.4731 0.8368 0.1952 0.034(4) Uiso 1 1 calc R . . . .
H7B H 0.4532 0.9447 0.1958 0.034(4) Uiso 1 1 calc R . . . .
H7C H 0.3965 0.8710 0.1683 0.038(4) Uiso 1 1 calc R . . . .
C8 C 0.50518(6) 0.66246(8) 0.27365(6) 0.0235(2) Uani 1 1 d . . . . .
H8A H 0.5149 0.6640 0.3190 0.033(4) Uiso 1 1 calc R . . . .
H8B H 0.5244 0.7187 0.2542 0.032(4) Uiso 1 1 calc R . . . .
H8C H 0.5285 0.6080 0.2554 0.045(5) Uiso 1 1 calc R . . . .
C9 C 0.39430(6) 0.64740(8) 0.17030(6) 0.0240(2) Uani 1 1 d . . . . .
H9A H 0.4281 0.6008 0.1546 0.038(4) Uiso 1 1 calc R . . . .
H9B H 0.4051 0.7077 0.1514 0.042(5) Uiso 1 1 calc R . . . .
H9C H 0.3447 0.6293 0.1591 0.038(4) Uiso 1 1 calc R . . . .
C10 C 0.37778(6) 0.53657(8) 0.28728(6) 0.0261(2) Uani 1 1 d . . . . .
H10A H 0.3267 0.5251 0.2772 0.038(4) Uiso 1 1 calc R . . . .
H10B H 0.3855 0.5329 0.3329 0.039(4) Uiso 1 1 calc R . . . .
H10C H 0.4077 0.4899 0.2666 0.040(4) Uiso 1 1 calc R . . . .
K11 K 0.2500 0.25030(2) 0.5000 0.01566(6) Uani 1 2 d S T P . .
C11 C 0.10049(7) 0.19278(11) 0.60301(6) 0.0347(3) Uani 1 1 d . . . . .
H11A H 0.1340 0.2143 0.6367 0.038(4) Uiso 1 1 calc R . . . .
H11B H 0.0629 0.1541 0.6227 0.038(4) Uiso 1 1 calc R . . . .
O11 O 0.13969(5) 0.13753(6) 0.55933(4) 0.02802(18) Uani 1 1 d . . . . .
C12 C 0.06508(7) 0.27570(11) 0.57235(7) 0.0351(3) Uani 1 1 d . . . . .
H12A H 0.0317 0.2551 0.5384 0.033(4) Uiso 1 1 calc R . . . .
H12B H 0.0368 0.3105 0.6037 0.052(5) Uiso 1 1 calc R . . . .
O12 O 0.11958(5) 0.33358(6) 0.54725(4) 0.02914(19) Uani 1 1 d . . . . .
C13 C 0.08916(7) 0.40856(9) 0.51177(7) 0.0355(3) Uani 1 1 d . . . . .
H13A H 0.0587 0.4475 0.5391 0.048(5) Uiso 1 1 calc R . . . .
H13B H 0.0585 0.3842 0.4770 0.033(4) Uiso 1 1 calc R . . . .
C14 C 0.15002(7) 0.46532(9) 0.48570(7) 0.0350(3) Uani 1 1 d . . . . .
H14A H 0.1295 0.5189 0.4625 0.041(4) Uiso 1 1 calc R . . . .
H14B H 0.1799 0.4897 0.5210 0.040(4) Uiso 1 1 calc R . . . .
O14 O 0.19494(5) 0.41390(6) 0.44472(4) 0.02750(18) Uani 1 1 d . . . . .
C15 C 0.16760(7) 0.40532(9) 0.38224(6) 0.0324(3) Uani 1 1 d . . . . .
H15A H 0.1579 0.4674 0.3642 0.041(4) Uiso 1 1 calc R . . . .
H15B H 0.1219 0.3697 0.3819 0.028(4) Uiso 1 1 calc R . . . .
C16 C 0.22371(8) 0.35575(10) 0.34446(6) 0.0342(3) Uani 1 1 d . . . . .
H16A H 0.2092 0.3570 0.2995 0.042(5) Uiso 1 1 calc R . . . .
H16B H 0.2704 0.3889 0.3488 0.036(4) Uiso 1 1 calc R . . . .
O16 O 0.23314(5) 0.26182(6) 0.36396(4) 0.02506(17) Uani 1 1 d . . . . .
C17 C 0.18438(7) 0.19922(9) 0.33354(6) 0.0288(3) Uani 1 1 d . . . . .
H17A H 0.2005 0.1866 0.2902 0.041(4) Uiso 1 1 calc R . . . .
H17B H 0.1354 0.2266 0.3312 0.033(4) Uiso 1 1 calc R . . . .
C18 C 0.18293(7) 0.11089(9) 0.37065(6) 0.0279(2) Uani 1 1 d . . . . .
H18A H 0.1553 0.0628 0.3474 0.034(4) Uiso 1 1 calc R . . . .
H18B H 0.2327 0.0878 0.3781 0.029(4) Uiso 1 1 calc R . . . .
O18 O 0.14932(5) 0.13068(5) 0.42883(4) 0.02337(16) Uani 1 1 d . . . . .
C19 C 0.13610(7) 0.04976(8) 0.46510(7) 0.0320(3) Uani 1 1 d . . . . .
H19A H 0.1824 0.0207 0.4783 0.035(4) Uiso 1 1 calc R . . . .
H19B H 0.1079 0.0042 0.4401 0.038(4) Uiso 1 1 calc R . . . .
C20 C 0.09445(7) 0.07944(9) 0.52147(7) 0.0328(3) Uani 1 1 d . . . . .
H20A H 0.0505 0.1137 0.5081 0.030(4) Uiso 1 1 calc R . . . .
H20B H 0.0794 0.0245 0.5458 0.052(5) Uiso 1 1 calc R . . . .

loop_
_atom_site_aniso_label
_atom_site_aniso_U_11
_atom_site_aniso_U_22
_atom_site_aniso_U_33
_atom_site_aniso_U_23
_atom_site_aniso_U_13
_atom_site_aniso_U_12
Mn1 0.01196(10) 0.01417(10) 0.01857(11) 0.00075(8) -0.00151(8) -0.00020(7)
Si1 0.01595(13) 0.02451(15) 0.01679(14) 0.00456(11) -0.00178(10) -0.00286(11)
Si2 0.01206(12) 0.01213(12) 0.01811(13) -0.00111(9) 0.00122(9) -0.00060(9)
Si3 0.01310(12) 0.01240(12) 0.02444(14) -0.00156(10) -0.00305(10) 0.00155(9)
C1 0.0125(4) 0.0134(4) 0.0167(4) 0.0006(3) -0.0007(3) -0.0003(3)
C2 0.0249(6) 0.0376(7) 0.0252(6) 0.0092(5) -0.0085(5) -0.0025(5)
C3 0.0245(6) 0.0371(7) 0.0292(6) 0.0139(5) -0.0008(5) -0.0084(5)
C4 0.0250(6) 0.0417(7) 0.0200(5) -0.0055(5) 0.0046(4) -0.0024(5)
C5 0.0170(5) 0.0206(5) 0.0270(5) -0.0037(4) -0.0016(4) -0.0035(4)
C6 0.0202(5) 0.0153(5) 0.0336(6) -0.0004(4) 0.0038(4) 0.0026(4)
C7 0.0203(5) 0.0193(5) 0.0224(5) 0.0003(4) 0.0038(4) -0.0028(4)
C8 0.0149(5) 0.0202(5) 0.0352(6) -0.0027(4) -0.0036(4) 0.0030(4)
C9 0.0231(5) 0.0209(5) 0.0281(6) -0.0081(4) -0.0020(4) 0.0033(4)
C10 0.0225(5) 0.0145(5) 0.0413(7) 0.0025(4) -0.0057(5) 0.0008(4)
K11 0.01483(13) 0.01501(13) 0.01711(14) 0.000 -0.00074(10) 0.000
C11 0.0247(6) 0.0569(9) 0.0229(6) 0.0036(6) 0.0078(5) -0.0037(6)
O11 0.0211(4) 0.0355(5) 0.0275(4) 0.0058(4) 0.0029(3) -0.0035(3)
C12 0.0203(6) 0.0528(8) 0.0325(7) -0.0077(6) 0.0082(5) 0.0039(5)
O12 0.0211(4) 0.0327(5) 0.0336(5) -0.0063(4) 0.0011(3) 0.0052(3)
C13 0.0262(6) 0.0313(7) 0.0487(8) -0.0123(6) -0.0098(6) 0.0107(5)
C14 0.0319(6) 0.0203(6) 0.0524(8) -0.0087(5) -0.0174(6) 0.0066(5)
O14 0.0280(4) 0.0197(4) 0.0344(5) 0.0010(3) -0.0122(3) 0.0015(3)
C15 0.0356(7) 0.0244(6) 0.0367(7) 0.0073(5) -0.0170(5) 0.0005(5)
C16 0.0384(7) 0.0355(7) 0.0287(6) 0.0143(5) -0.0048(5) -0.0071(6)
O16 0.0225(4) 0.0280(4) 0.0246(4) 0.0030(3) -0.0032(3) -0.0034(3)
C17 0.0267(6) 0.0392(7) 0.0204(5) -0.0065(5) -0.0020(4) -0.0032(5)
C18 0.0278(6) 0.0256(6) 0.0303(6) -0.0134(5) 0.0014(5) 0.0002(5)
O18 0.0279(4) 0.0159(3) 0.0263(4) -0.0033(3) 0.0022(3) -0.0006(3)
C19 0.0342(7) 0.0158(5) 0.0459(8) 0.0013(5) 0.0003(5) -0.0058(5)
C20 0.0276(6) 0.0292(6) 0.0415(7) 0.0080(5) 0.0025(5) -0.0106(5)

loop_
_atom_type_symbol
_atom_type_description
_atom_type_scat_dispersion_real
_atom_type_scat_dispersion_imag
_atom_type_scat_source
C C 0.0033 0.0016 'International Tables Vol C Tables 4.2.6.8 and 6.1.1.4'
H H 0.0000 0.0000 'International Tables Vol C Tables 4.2.6.8 and 6.1.1.4'
O O 0.0106 0.0060 'International Tables Vol C Tables 4.2.6.8 and 6.1.1.4'
Si Si 0.0817 0.0704 'International Tables Vol C Tables 4.2.6.8 and 6.1.1.4'
K K 0.2009 0.2494 'International Tables Vol C Tables 4.2.6.8 and 6.1.1.4'
Mn Mn 0.3368 0.7283 'International Tables Vol C Tables 4.2.6.8 and 6.1.1.4'

loop_
_geom_angle_atom_site_label_1
_geom_angle_atom_site_label_2
_geom_angle_atom_site_label_3
_geom_angle
_geom_angle_site_symmetry_1
_geom_angle_site_symmetry_3
C1 Mn1 C1 180.0 7_565 .
C1 Si1 C4 114.47(5) . .
C1 Si1 C3 114.91(5) . .
C4 Si1 C3 103.62(6) . .
C1 Si1 C2 113.68(5) . .
C4 Si1 C2 103.69(6) . .
C3 Si1 C2 105.22(6) . .
C1 Si2 C7 114.26(5) . .
C1 Si2 C6 114.65(5) . .
C7 Si2 C6 104.05(5) . .
C1 Si2 C5 114.12(5) . .
C7 Si2 C5 103.23(5) . .
C6 Si2 C5 105.28(5) . .
C1 Si3 C9 115.18(5) . .
C1 Si3 C10 114.38(5) . .
C9 Si3 C10 103.84(6) . .
C1 Si3 C8 113.51(5) . .
C9 Si3 C8 104.37(5) . .
C10 Si3 C8 104.31(5) . .
Si1 C1 Si3 113.18(5) . .
Si1 C1 Si2 111.79(5) . .
Si3 C1 Si2 112.90(5) . .
Si1 C1 Mn1 105.85(5) . .
Si3 C1 Mn1 104.65(5) . .
Si2 C1 Mn1 107.81(5) . .
Si1 C2 H2A 109.5 . .
Si1 C2 H2B 109.5 . .
H2A C2 H2B 109.5 . .
Si1 C2 H2C 109.5 . .
H2A C2 H2C 109.5 . .
H2B C2 H2C 109.5 . .
Si1 C3 H3A 109.5 . .
Si1 C3 H3B 109.5 . .
H3A C3 H3B 109.5 . .
Si1 C3 H3C 109.5 . .
H3A C3 H3C 109.5 . .
H3B C3 H3C 109.5 . .
Si1 C4 H4A 109.5 . .
Si1 C4 H4B 109.5 . .
H4A C4 H4B 109.5 . .
Si1 C4 H4C 109.5 . .
H4A C4 H4C 109.5 . .
H4B C4 H4C 109.5 . .
Si2 C5 H5A 109.5 . .
Si2 C5 H5B 109.5 . .
H5A C5 H5B 109.5 . .
Si2 C5 H5C 109.5 . .
H5A C5 H5C 109.5 . .
H5B C5 H5C 109.5 . .
Si2 C6 H6A 109.5 . .
Si2 C6 H6B 109.5 . .
H6A C6 H6B 109.5 . .
Si2 C6 H6C 109.5 . .
H6A C6 H6C 109.5 . .
H6B C6 H6C 109.5 . .
Si2 C7 H7A 109.5 . .
Si2 C7 H7B 109.5 . .
H7A C7 H7B 109.5 . .
Si2 C7 H7C 109.5 . .
H7A C7 H7C 109.5 . .
H7B C7 H7C 109.5 . .
Si3 C8 H8A 109.5 . .
Si3 C8 H8B 109.5 . .
H8A C8 H8B 109.5 . .
Si3 C8 H8C 109.5 . .
H8A C8 H8C 109.5 . .
H8B C8 H8C 109.5 . .
Si3 C9 H9A 109.5 . .
Si3 C9 H9B 109.5 . .
H9A C9 H9B 109.5 . .
Si3 C9 H9C 109.5 . .
H9A C9 H9C 109.5 . .
H9B C9 H9C 109.5 . .
Si3 C10 H10A 109.5 . .
Si3 C10 H10B 109.5 . .
H10A C10 H10B 109.5 . .
Si3 C10 H10C 109.5 . .
H10A C10 H10C 109.5 . .
H10B C10 H10C 109.5 . .
O14 K11 O14 66.40(3) 2_556 .
O14 K11 O12 78.76(3) 2_556 .
O14 K11 O12 59.92(3) . .
O14 K11 O12 59.92(3) 2_556 2_556
O14 K11 O12 78.76(3) . 2_556
O12 K11 O12 130.84(4) . 2_556
O14 K11 O11 122.53(3) 2_556 .
O14 K11 O11 113.41(3) . .
O12 K11 O11 59.17(3) . .
O12 K11 O11 167.76(3) 2_556 .
O14 K11 O11 113.41(3) 2_556 2_556
O14 K11 O11 122.53(3) . 2_556
O12 K11 O11 167.76(3) . 2_556
O12 K11 O11 59.18(3) 2_556 2_556
O11 K11 O11 112.06(4) . 2_556
O14 K11 O16 60.32(3) 2_556 2_556
O14 K11 O16 113.56(3) . 2_556
O12 K11 O16 73.04(2) . 2_556
O12 K11 O16 104.14(3) 2_556 2_556
O11 K11 O16 70.52(2) . 2_556
O11 K11 O16 113.40(2) 2_556 2_556
O14 K11 O16 113.56(3) 2_556 .
O14 K11 O16 60.32(3) . .
O12 K11 O16 104.14(3) . .
O12 K11 O16 73.04(2) 2_556 .
O11 K11 O16 113.40(2) . .
O11 K11 O16 70.52(2) 2_556 .
O16 K11 O16 173.46(4) 2_556 .
O14 K11 O18 158.02(2) 2_556 .
O14 K11 O18 93.10(2) . .
O12 K11 O18 84.12(2) . .
O12 K11 O18 126.18(3) 2_556 .
O11 K11 O18 56.85(2) . .
O11 K11 O18 83.77(2) 2_556 .
O16 K11 O18 127.09(2) 2_556 .
O16 K11 O18 57.58(2) . .
O14 K11 O18 93.10(2) 2_556 2_556
O14 K11 O18 158.02(2) . 2_556
O12 K11 O18 126.18(3) . 2_556
O12 K11 O18 84.12(2) 2_556 2_556
O11 K11 O18 83.77(2) . 2_556
O11 K11 O18 56.85(2) 2_556 2_556
O16 K11 O18 57.58(2) 2_556 2_556
O16 K11 O18 127.09(2) . 2_556
O18 K11 O18 108.19(3) . 2_556
O11 C11 C12 112.47(10) . .
O11 C11 H11A 109.1 . .
C12 C11 H11A 109.1 . .
O11 C11 H11B 109.1 . .
C12 C11 H11B 109.1 . .
H11A C11 H11B 107.8 . .
C20 O11 C11 113.33(10) . .
C20 O11 K11 119.52(7) . .
C11 O11 K11 109.60(7) . .
O12 C12 C11 108.86(10) . .
O12 C12 H12A 109.9 . .
C11 C12 H12A 109.9 . .
O12 C12 H12B 109.9 . .
C11 C12 H12B 109.9 . .
H12A C12 H12B 108.3 . .
C12 O12 C13 111.57(10) . .
C12 O12 K11 119.18(8) . .
C13 O12 K11 117.08(8) . .
O12 C13 C14 108.40(10) . .
O12 C13 H13A 110.0 . .
C14 C13 H13A 110.0 . .
O12 C13 H13B 110.0 . .
C14 C13 H13B 110.0 . .
H13A C13 H13B 108.4 . .
O14 C14 C13 112.90(10) . .
O14 C14 H14A 109.0 . .
C13 C14 H14A 109.0 . .
O14 C14 H14B 109.0 . .
C13 C14 H14B 109.0 . .
H14A C14 H14B 107.8 . .
C15 O14 C14 114.57(10) . .
C15 O14 K11 116.02(7) . .
C14 O14 K11 113.05(8) . .
O14 C15 C16 107.62(10) . .
O14 C15 H15A 110.2 . .
C16 C15 H15A 110.2 . .
O14 C15 H15B 110.2 . .
C16 C15 H15B 110.2 . .
H15A C15 H15B 108.5 . .
O16 C16 C15 112.25(11) . .
O16 C16 H16A 109.2 . .
C15 C16 H16A 109.2 . .
O16 C16 H16B 109.2 . .
C15 C16 H16B 109.2 . .
H16A C16 H16B 107.9 . .
C17 O16 C16 113.32(10) . .
C17 O16 K11 118.25(7) . .
C16 O16 K11 110.74(7) . .
O16 C17 C18 108.38(10) . .
O16 C17 H17A 110.0 . .
C18 C17 H17A 110.0 . .
O16 C17 H17B 110.0 . .
C18 C17 H17B 110.0 . .
H17A C17 H17B 108.4 . .
O18 C18 C17 107.40(9) . .
O18 C18 H18A 110.2 . .
C17 C18 H18A 110.2 . .
O18 C18 H18B 110.2 . .
C17 C18 H18B 110.2 . .
H18A C18 H18B 108.5 . .
C18 O18 C19 112.83(9) . .
C18 O18 K11 106.52(6) . .
C19 O18 K11 108.33(7) . .
O18 C19 C20 107.11(10) . .
O18 C19 H19A 110.3 . .
C20 C19 H19A 110.3 . .
O18 C19 H19B 110.3 . .
C20 C19 H19B 110.3 . .
H19A C19 H19B 108.5 . .
O11 C20 C19 108.43(10) . .
O11 C20 H20A 110.0 . .
C19 C20 H20A 110.0 . .
O11 C20 H20B 110.0 . .
C19 C20 H20B 110.0 . .
H20A C20 H20B 108.4 . .

loop_
_geom_bond_atom_site_label_1
_geom_bond_atom_site_label_2
_geom_bond_distance
_geom_bond_site_symmetry_2
Mn1 C1 2.1211(10) 7_565
Mn1 C1 2.1212(10) .
Si1 C1 1.8609(11) .
Si1 C4 1.8875(13) .
Si1 C3 1.8896(12) .
Si1 C2 1.9003(12) .
Si2 C1 1.8628(10) .
Si2 C7 1.8866(11) .
Si2 C6 1.8886(11) .
Si2 C5 1.8994(11) .
Si3 C1 1.8624(10) .
Si3 C9 1.8916(12) .
Si3 C10 1.8921(12) .
Si3 C8 1.8979(11) .
C2 H2A 0.9800 .
C2 H2B 0.9800 .
C2 H2C 0.9800 .
C3 H3A 0.9800 .
C3 H3B 0.9800 .
C3 H3C 0.9800 .
C4 H4A 0.9800 .
C4 H4B 0.9800 .
C4 H4C 0.9800 .
C5 H5A 0.9800 .
C5 H5B 0.9800 .
C5 H5C 0.9800 .
C6 H6A 0.9800 .
C6 H6B 0.9800 .
C6 H6C 0.9800 .
C7 H7A 0.9800 .
C7 H7B 0.9800 .
C7 H7C 0.9800 .
C8 H8A 0.9800 .
C8 H8B 0.9800 .
C8 H8C 0.9800 .
C9 H9A 0.9800 .
C9 H9B 0.9800 .
C9 H9C 0.9800 .
C10 H10A 0.9800 .
C10 H10B 0.9800 .
C10 H10C 0.9800 .
K11 O14 2.8212(9) 2_556
K11 O14 2.8212(9) .
K11 O12 2.8888(8) .
K11 O12 2.8888(9) 2_556
K11 O11 2.9119(9) .
K11 O11 2.9120(9) 2_556
K11 O16 2.9122(9) 2_556
K11 O16 2.9122(9) .
K11 O18 2.9428(8) .
K11 O18 2.9429(8) 2_556
C11 O11 1.4301(16) .
C11 C12 1.508(2) .
C11 H11A 0.9900 .
C11 H11B 0.9900 .
O11 C20 1.4256(16) .
C12 O12 1.4194(17) .
C12 H12A 0.9900 .
C12 H12B 0.9900 .
O12 C13 1.4301(17) .
C13 C14 1.505(2) .
C13 H13A 0.9900 .
C13 H13B 0.9900 .
C14 O14 1.4219(17) .
C14 H14A 0.9900 .
C14 H14B 0.9900 .
O14 C15 1.4212(15) .
C15 C16 1.503(2) .
C15 H15A 0.9900 .
C15 H15B 0.9900 .
C16 O16 1.4273(15) .
C16 H16A 0.9900 .
C16 H16B 0.9900 .
O16 C17 1.4253(14) .
C17 C18 1.4998(19) .
C17 H17A 0.9900 .
C17 H17B 0.9900 .
C18 O18 1.4226(14) .
C18 H18A 0.9900 .
C18 H18B 0.9900 .
O18 C19 1.4226(15) .
C19 C20 1.498(2) .
C19 H19A 0.9900 .
C19 H19B 0.9900 .
C20 H20A 0.9900 .
C20 H20B 0.9900 .

loop_
_geom_hbond_atom_site_label_D
_geom_hbond_atom_site_label_H
_geom_hbond_atom_site_label_A
_geom_hbond_distance_DH
_geom_hbond_distance_HA
_geom_hbond_distance_DA
_geom_hbond_angle_DHA
_geom_hbond_site_symmetry_A
C14 H14B O14 0.99 2.65 3.2933(15) 123 2_556
C11 H11A O16 0.99 2.55 3.3009(16) 132 2_556

loop_
_geom_torsion_atom_site_label_1
_geom_torsion_atom_site_label_2
_geom_torsion_atom_site_label_3
_geom_torsion_atom_site_label_4
_geom_torsion
_geom_torsion_site_symmetry_1
_geom_torsion_site_symmetry_2
_geom_torsion_site_symmetry_3
_geom_torsion_site_symmetry_4
C4 Si1 C1 Si3 164.01(5) . . . .
C3 Si1 C1 Si3 -76.21(7) . . . .
C2 Si1 C1 Si3 45.10(7) . . . .
C4 Si1 C1 Si2 35.18(7) . . . .
C3 Si1 C1 Si2 154.96(6) . . . .
C2 Si1 C1 Si2 -83.73(7) . . . .
C4 Si1 C1 Mn1 -81.94(6) . . . .
C3 Si1 C1 Mn1 37.84(7) . . . .
C2 Si1 C1 Mn1 159.15(5) . . . .
C9 Si3 C1 Si1 158.44(5) . . . .
C10 Si3 C1 Si1 38.23(7) . . . .
C8 Si3 C1 Si1 -81.31(7) . . . .
C9 Si3 C1 Si2 -73.30(7) . . . .
C10 Si3 C1 Si2 166.48(5) . . . .
C8 Si3 C1 Si2 46.94(7) . . . .
C9 Si3 C1 Mn1 43.67(6) . . . .
C10 Si3 C1 Mn1 -76.55(6) . . . .
C8 Si3 C1 Mn1 163.91(5) . . . .
C7 Si2 C1 Si1 165.84(5) . . . .
C6 Si2 C1 Si1 -74.18(7) . . . .
C5 Si2 C1 Si1 47.35(7) . . . .
C7 Si2 C1 Si3 36.86(7) . . . .
C6 Si2 C1 Si3 156.84(6) . . . .
C5 Si2 C1 Si3 -81.62(6) . . . .
C7 Si2 C1 Mn1 -78.22(6) . . . .
C6 Si2 C1 Mn1 41.76(7) . . . .
C5 Si2 C1 Mn1 163.29(5) . . . .
C12 C11 O11 C20 -77.94(14) . . . .
C12 C11 O11 K11 58.38(12) . . . .
O11 C11 C12 O12 -62.06(15) . . . .
C11 C12 O12 C13 173.90(11) . . . .
C11 C12 O12 K11 32.51(13) . . . .
C12 O12 C13 C14 -178.82(11) . . . .
K11 O12 C13 C14 -36.55(12) . . . .
O12 C13 C14 O14 61.07(14) . . . .
C13 C14 O14 C15 81.60(14) . . . .
C13 C14 O14 K11 -54.36(12) . . . .
C14 O14 C15 C16 175.85(10) . . . .
K11 O14 C15 C16 -49.54(12) . . . .
O14 C15 C16 O16 67.03(13) . . . .
C15 C16 O16 C17 87.12(13) . . . .
C15 C16 O16 K11 -48.48(12) . . . .
C16 O16 C17 C18 -162.72(10) . . . .
K11 O16 C17 C18 -30.70(12) . . . .
O16 C17 C18 O18 68.27(12) . . . .
C17 C18 O18 C19 172.29(10) . . . .
C17 C18 O18 K11 -68.96(9) . . . .
C18 O18 C19 C20 -174.56(10) . . . .
K11 O18 C19 C20 67.76(10) . . . .
C11 O11 C20 C19 161.58(11) . . . .
K11 O11 C20 C19 29.97(13) . . . .
O18 C19 C20 O11 -65.71(13) . . . .
